data_7212083
loop_
_publ_author_name
'Wen, Gui-Lin'
'Wang, Yao-Yu'
'Zhang, Wei-Hong'
'Ren, Chen'
'Liu, Rui-Ting'
'Shi, Qi-Zhen'

_publ_section_title
;
 Self-assembled coordination polymers of V-shaped bis(pyridyl)thiadiazole
 dependent upon the spacer length and flexibility of aliphatic
 dicarboxylate ligands
;
_journal_issue 4
_journal_name_full CrystEngComm
_journal_page_first 1238
_journal_paper_doi 10.1039/b919381m
_journal_volume 12
_journal_year 2010
_chemical_formula_moiety 'C16 H12 Cd N4 O4 S'
_chemical_formula_sum 'C16 H12 Cd N4 O4 S'
_chemical_formula_weight 468.76
_chemical_name_systematic
;
?
;
_space_group_IT_number 14
_symmetry_cell_setting monoclinic
_symmetry_space_group_name_Hall '-P 2ybc'
_symmetry_space_group_name_H-M 'P 1 21/c 1'
_atom_sites_solution_hydrogens geom
_atom_sites_solution_primary direct
_atom_sites_solution_secondary difmap
_audit_creation_method SHELXL-97
_cell_angle_alpha 90.00
_cell_angle_beta 105.9360(10)
_cell_angle_gamma 90.00
_cell_formula_units_Z 4
_cell_length_a 10.5795(7)
_cell_length_b 11.5813(8)
_cell_length_c 13.6314(9)
_cell_measurement_temperature 294(2)
_cell_volume 1605.99(19)
_computing_cell_refinement 'Bruker SMART'
_computing_data_collection 'Bruker SMART'
_computing_data_reduction 'Bruker SAINT'
_computing_molecular_graphics 'Bruker SHELXTL'
_computing_publication_material 'Bruker SHELXTL'
_computing_structure_refinement 'SHELXL-97 (Sheldrick, 1997)'
_computing_structure_solution 'SHELXS-97 (Sheldrick, 1990)'
_diffrn_ambient_temperature 294(2)
_diffrn_measured_fraction_theta_full 0.999
_diffrn_measured_fraction_theta_max 0.999
_diffrn_measurement_device_type 'CCD area detector'
_diffrn_measurement_method 'phi and omega scans'
_diffrn_radiation_monochromator graphite
_diffrn_radiation_source 'fine-focus sealed tube'
_diffrn_radiation_type MoK\a
_diffrn_radiation_wavelength 0.71073
_diffrn_reflns_av_R_equivalents 0.0176
_diffrn_reflns_av_sigmaI/netI 0.0192
_diffrn_reflns_limit_h_max 11
_diffrn_reflns_limit_h_min -12
_diffrn_reflns_limit_k_max 13
_diffrn_reflns_limit_k_min -8
_diffrn_reflns_limit_l_max 16
_diffrn_reflns_limit_l_min -16
_diffrn_reflns_number 7837
_diffrn_reflns_theta_full 25.20
_diffrn_reflns_theta_max 25.20
_diffrn_reflns_theta_min 2.00
_diffrn_standards_decay_% 0
_exptl_absorpt_coefficient_mu 1.522
_exptl_absorpt_correction_T_max 0.8267
_exptl_absorpt_correction_T_min 0.7405
_exptl_absorpt_correction_type multi-scan
_exptl_absorpt_process_details sadabs
_exptl_crystal_colour colorless
_exptl_crystal_density_diffrn 1.939
_exptl_crystal_density_method 'not measured'
_exptl_crystal_description block
_exptl_crystal_F_000 928
_exptl_crystal_size_max 0.21
_exptl_crystal_size_mid 0.15
_exptl_crystal_size_min 0.13
_refine_diff_density_max 0.298
_refine_diff_density_min -0.881
_refine_diff_density_rms 0.127
_refine_ls_extinction_method none
_refine_ls_goodness_of_fit_ref 1.010
_refine_ls_hydrogen_treatment constr
_refine_ls_matrix_type full
_refine_ls_number_parameters 235
_refine_ls_number_reflns 2888
_refine_ls_number_restraints 0
_refine_ls_restrained_S_all 1.010
_refine_ls_R_factor_all 0.0226
_refine_ls_R_factor_gt 0.0207
_refine_ls_shift/su_max 0.002
_refine_ls_shift/su_mean 0.000
_refine_ls_structure_factor_coef Fsqd
_refine_ls_weighting_details 'calc w=1/[\s^2^(Fo^2^)+(0.0479P)^2^+0.0587P] where P=(Fo^2^+2Fc^2^)/3'
_refine_ls_weighting_scheme calc
_refine_ls_wR_factor_gt 0.0597
_refine_ls_wR_factor_ref 0.0608
_reflns_number_gt 2664
_reflns_number_total 2888
_reflns_threshold_expression >2sigma(I)
_cod_data_source_file b919381m.txt
_cod_data_source_block xb2824m
_cod_depositor_comments
;
The following automatic conversions were performed:

'_symmetry_cell_setting' value 'Monoclinic' changed to 'monoclinic'
according to /home/saulius/struct/CIF-dictionaries/cif_core.dic
dictionary named 'cif_core.dic' version 2.4.2 from 2011-04-26.

Automatic conversion script
Id: cif_fix_values 1891 2012-01-12 08:04:46Z andrius 
;
_cod_original_sg_symbol_H-M P2(1)/c
_cod_database_code 7212083

loop_
_symmetry_equiv_pos_as_xyz
'x, y, z'
'-x, y+1/2, -z+1/2'
'-x, -y, -z'
'x, -y-1/2, z-1/2'

loop_
_atom_site_label
_atom_site_type_symbol
_atom_site_fract_x
_atom_site_fract_y
_atom_site_fract_z
_atom_site_U_iso_or_equiv
_atom_site_adp_type
_atom_site_occupancy
_atom_site_symmetry_multiplicity
_atom_site_calc_flag
_atom_site_refinement_flags
Cd1 Cd 0.431287(13) 0.560688(11) 0.102740(10) 0.02256(8) Uani 1 1 d .
S1 S -0.12771(5) 0.09149(5) 0.04896(4) 0.02896(13) Uani 1 1 d .
N1 N 0.28739(16) 0.39603(15) 0.09780(13) 0.0262(4) Uani 1 1 d .
N2 N -0.42730(16) -0.27520(15) 0.10475(13) 0.0255(4) Uani 1 1 d .
N3 N 0.0624(2) 0.06078(14) 0.20817(16) 0.0342(5) Uani 1 1 d .
N4 N -0.02973(18) -0.01976(17) 0.21377(14) 0.0349(4) Uani 1 1 d .
O1 O 0.37497(14) 0.65189(13) 0.24116(11) 0.0327(3) Uani 1 1 d .
O2 O 0.24901(15) 0.67901(13) 0.08498(11) 0.0312(3) Uani 1 1 d .
O3 O 0.38703(16) 0.94500(12) 0.26025(12) 0.0325(4) Uani 1 1 d .
O4 O 0.40897(15) 0.94435(11) 0.42510(11) 0.0294(4) Uani 1 1 d .
C1 C 0.1568(2) 0.40882(19) 0.06248(18) 0.0319(5) Uani 1 1 d .
H1 H 0.1244 0.4798 0.0347 0.038 Uiso 1 1 calc R
C2 C 0.0674(2) 0.32217(18) 0.06503(16) 0.0298(5) Uani 1 1 d .
H2 H -0.0224 0.3345 0.0386 0.036 Uiso 1 1 calc R
C3 C 0.11471(19) 0.21668(17) 0.10790(14) 0.0241(4) Uani 1 1 d .
C4 C 0.25022(19) 0.20042(18) 0.14073(15) 0.0273(4) Uani 1 1 d .
H4 H 0.2852 0.1294 0.1664 0.033 Uiso 1 1 calc R
C5 C 0.3318(2) 0.29185(17) 0.13442(15) 0.0269(4) Uani 1 1 d .
H5 H 0.4222 0.2804 0.1568 0.032 Uiso 1 1 calc R
C6 C 0.02656(19) 0.12460(17) 0.12628(16) 0.0254(4) Uani 1 1 d .
C7 C -0.13428(19) -0.01414(17) 0.13630(15) 0.0252(4) Uani 1 1 d .
C8 C -0.4610(2) -0.16406(18) 0.10007(17) 0.0325(5) Uani 1 1 d .
H8 H -0.5491 -0.1459 0.0909 0.039 Uiso 1 1 calc R
C9 C -0.3727(2) -0.07380(17) 0.10797(19) 0.0329(5) Uani 1 1 d .
H9 H -0.4011 0.0025 0.1028 0.039 Uiso 1 1 calc R
C10 C -0.24109(19) -0.10061(17) 0.12384(15) 0.0248(4) Uani 1 1 d .
C11 C -0.2045(2) -0.21605(17) 0.13014(15) 0.0266(4) Uani 1 1 d .
H11 H -0.1168 -0.2367 0.1412 0.032 Uiso 1 1 calc R
C12 C -0.2995(2) -0.29918(17) 0.11988(15) 0.0279(4) Uani 1 1 d .
H12 H -0.2739 -0.3762 0.1236 0.033 Uiso 1 1 calc R
C13 C 0.27734(19) 0.69744(17) 0.17981(15) 0.0243(4) Uani 1 1 d .
C14 C 0.1867(2) 0.77381(19) 0.21895(16) 0.0304(5) Uani 1 1 d .
H14A H 0.1087 0.7297 0.2189 0.037 Uiso 1 1 calc R
H14B H 0.1592 0.8375 0.1717 0.037 Uiso 1 1 calc R
C15 C 0.2438(2) 0.82292(18) 0.32459(15) 0.0277(4) Uani 1 1 d .
H15A H 0.1735 0.8596 0.3463 0.033 Uiso 1 1 calc R
H15B H 0.2768 0.7596 0.3711 0.033 Uiso 1 1 calc R
C16 C 0.35247(19) 0.90896(17) 0.33404(15) 0.0216(4) Uani 1 1 d .

loop_
_atom_site_aniso_label
_atom_site_aniso_U_11
_atom_site_aniso_U_22
_atom_site_aniso_U_33
_atom_site_aniso_U_23
_atom_site_aniso_U_13
_atom_site_aniso_U_12
Cd1 0.02057(11) 0.01811(12) 0.03057(12) -0.00227(5) 0.00963(8) -0.00280(5)
S1 0.0259(3) 0.0248(3) 0.0348(3) 0.0043(2) 0.0059(2) -0.0065(2)
N1 0.0226(9) 0.0240(9) 0.0329(9) 0.0003(8) 0.0091(7) -0.0061(7)
N2 0.0231(9) 0.0246(9) 0.0295(9) -0.0027(7) 0.0081(7) -0.0064(7)
N3 0.0266(10) 0.0298(11) 0.0435(11) 0.0083(8) 0.0051(9) -0.0112(7)
N4 0.0281(10) 0.0313(10) 0.0423(10) 0.0078(8) 0.0045(8) -0.0112(8)
O1 0.0304(8) 0.0325(8) 0.0349(8) 0.0021(6) 0.0084(7) 0.0089(7)
O2 0.0306(8) 0.0320(8) 0.0303(7) -0.0060(6) 0.0070(6) 0.0028(7)
O3 0.0346(9) 0.0328(9) 0.0342(8) 0.0038(6) 0.0163(7) -0.0036(6)
O4 0.0297(9) 0.0280(9) 0.0293(8) -0.0042(6) 0.0057(7) -0.0056(6)
C1 0.0282(12) 0.0207(10) 0.0472(13) 0.0058(10) 0.0112(10) 0.0006(9)
C2 0.0217(10) 0.0245(11) 0.0433(12) 0.0042(9) 0.0089(9) -0.0009(8)
C3 0.0237(10) 0.0205(10) 0.0296(10) -0.0022(8) 0.0099(8) -0.0059(8)
C4 0.0268(11) 0.0223(10) 0.0327(10) 0.0052(8) 0.0080(9) -0.0001(8)
C5 0.0223(10) 0.0260(11) 0.0314(10) 0.0012(8) 0.0059(8) -0.0030(8)
C6 0.0215(10) 0.0197(10) 0.0363(11) -0.0032(8) 0.0100(8) -0.0027(8)
C7 0.0237(10) 0.0183(10) 0.0350(11) 0.0010(8) 0.0106(9) -0.0033(8)
C8 0.0200(10) 0.0306(12) 0.0469(13) -0.0028(10) 0.0090(9) -0.0027(9)
C9 0.0265(12) 0.0199(10) 0.0522(14) 0.0003(9) 0.0109(11) -0.0011(8)
C10 0.0245(10) 0.0206(10) 0.0291(10) -0.0005(8) 0.0072(8) -0.0071(9)
C11 0.0211(10) 0.0229(10) 0.0365(11) 0.0005(9) 0.0093(8) -0.0016(8)
C12 0.0275(11) 0.0211(10) 0.0357(11) -0.0024(9) 0.0096(9) -0.0031(8)
C13 0.0206(10) 0.0179(10) 0.0354(11) -0.0035(8) 0.0093(8) -0.0054(8)
C14 0.0207(10) 0.0321(11) 0.0379(11) -0.0093(9) 0.0070(8) -0.0002(9)
C15 0.0286(11) 0.0261(11) 0.0318(10) -0.0045(9) 0.0140(9) -0.0066(9)
C16 0.0201(10) 0.0171(9) 0.0277(10) 0.0001(8) 0.0068(8) 0.0044(8)

loop_
_atom_type_symbol
_atom_type_description
_atom_type_scat_dispersion_real
_atom_type_scat_dispersion_imag
_atom_type_scat_source
C C 0.0033 0.0016 'International Tables Vol C Tables 4.2.6.8 and 6.1.1.4'
H H 0.0000 0.0000 'International Tables Vol C Tables 4.2.6.8 and 6.1.1.4'
N N 0.0061 0.0033 'International Tables Vol C Tables 4.2.6.8 and 6.1.1.4'
O O 0.0106 0.0060 'International Tables Vol C Tables 4.2.6.8 and 6.1.1.4'
Cd Cd -0.8075 1.2024 'International Tables Vol C Tables 4.2.6.8 and 6.1.1.4'
S S 0.1246 0.1234 'International Tables Vol C Tables 4.2.6.8 and 6.1.1.4'

loop_
_geom_angle_atom_site_label_1
_geom_angle_atom_site_label_2
_geom_angle_atom_site_label_3
_geom_angle
_geom_angle_site_symmetry_1
_geom_angle_site_symmetry_3
O4 Cd1 O2 165.00(5) 2_645 .
O4 Cd1 O4 71.62(6) 2_645 4_575
O2 Cd1 O4 93.50(5) . 4_575
O4 Cd1 O1 139.10(5) 2_645 .
O2 Cd1 O1 55.86(5) . .
O4 Cd1 O1 147.82(5) 4_575 .
O4 Cd1 N2 88.95(5) 2_645 1_665
O2 Cd1 N2 91.77(5) . 1_665
O4 Cd1 N2 85.33(5) 4_575 1_665
O1 Cd1 N2 86.03(5) . 1_665
O4 Cd1 N1 91.09(5) 2_645 .
O2 Cd1 N1 87.95(5) . .
O4 Cd1 N1 93.81(6) 4_575 .
O1 Cd1 N1 94.53(5) . .
N2 Cd1 N1 179.08(5) 1_665 .
O4 Cd1 O3 52.32(5) 2_645 2_645
O2 Cd1 O3 142.48(5) . 2_645
O4 Cd1 O3 123.93(5) 4_575 2_645
O1 Cd1 O3 87.51(5) . 2_645
N2 Cd1 O3 93.60(5) 1_665 2_645
N1 Cd1 O3 87.16(5) . 2_645
C7 S1 C6 86.93(10) . .
C1 N1 C5 117.04(17) . .
C1 N1 Cd1 119.95(14) . .
C5 N1 Cd1 122.90(13) . .
C8 N2 C12 116.94(17) . .
C8 N2 Cd1 127.09(13) . 1_445
C12 N2 Cd1 115.76(13) . 1_445
C6 N3 N4 112.97(18) . .
C7 N4 N3 112.34(17) . .
C13 O1 Cd1 89.86(12) . .
C13 O2 Cd1 92.07(12) . .
C16 O3 Cd1 85.20(12) . 2_655
C16 O4 Cd1 101.38(12) . 2_655
C16 O4 Cd1 150.14(13) . 4_576
Cd1 O4 Cd1 108.38(6) 2_655 4_576
N1 C1 C2 123.6(2) . .
N1 C1 H1 118.2 . .
C2 C1 H1 118.2 . .
C1 C2 C3 118.58(19) . .
C1 C2 H2 120.7 . .
C3 C2 H2 120.7 . .
C2 C3 C4 118.36(18) . .
C2 C3 C6 122.26(18) . .
C4 C3 C6 119.23(18) . .
C5 C4 C3 118.78(19) . .
C5 C4 H4 120.6 . .
C3 C4 H4 120.6 . .
N1 C5 C4 123.43(18) . .
N1 C5 H5 118.3 . .
C4 C5 H5 118.3 . .
N3 C6 C3 120.22(18) . .
N3 C6 S1 113.61(15) . .
C3 C6 S1 126.16(15) . .
N4 C7 C10 120.58(18) . .
N4 C7 S1 114.14(15) . .
C10 C7 S1 125.04(15) . .
N2 C8 C9 124.0(2) . .
N2 C8 H8 118.0 . .
C9 C8 H8 118.0 . .
C10 C9 C8 118.05(19) . .
C10 C9 H9 121.0 . .
C8 C9 H9 121.0 . .
C9 C10 C11 118.48(18) . .
C9 C10 C7 124.61(19) . .
C11 C10 C7 116.91(18) . .
C12 C11 C10 119.10(19) . .
C12 C11 H11 120.4 . .
C10 C11 H11 120.4 . .
N2 C12 C11 123.41(19) . .
N2 C12 H12 118.3 . .
C11 C12 H12 118.3 . .
O1 C13 O2 122.19(18) . .
O1 C13 C14 119.95(18) . .
O2 C13 C14 117.83(18) . .
C13 C14 C15 115.58(17) . .
C13 C14 H14A 108.4 . .
C15 C14 H14A 108.4 . .
C13 C14 H14B 108.4 . .
C15 C14 H14B 108.4 . .
H14A C14 H14B 107.4 . .
C16 C15 C14 115.34(17) . .
C16 C15 H15A 108.4 . .
C14 C15 H15A 108.4 . .
C16 C15 H15B 108.4 . .
C14 C15 H15B 108.4 . .
H15A C15 H15B 107.5 . .
O3 C16 O4 121.02(19) . .
O3 C16 C15 123.13(18) . .
O4 C16 C15 115.85(17) . .

loop_
_geom_bond_atom_site_label_1
_geom_bond_atom_site_label_2
_geom_bond_distance
_geom_bond_site_symmetry_2
Cd1 O4 2.2733(15) 2_645
Cd1 O2 2.3236(15) .
Cd1 O4 2.3682(15) 4_575
Cd1 O1 2.3766(14) .
Cd1 N2 2.4143(16) 1_665
Cd1 N1 2.4294(16) .
Cd1 O3 2.6470(16) 2_645
S1 C7 1.722(2) .
S1 C6 1.725(2) .
N1 C1 1.340(3) .
N1 C5 1.340(3) .
N2 C8 1.333(3) .
N2 C12 1.339(3) .
N2 Cd1 2.4143(16) 1_445
N3 C6 1.305(3) .
N3 N4 1.366(2) .
N4 C7 1.304(3) .
O1 C13 1.253(3) .
O2 C13 1.262(2) .
O3 C16 1.233(2) .
O3 Cd1 2.6470(16) 2_655
O4 C16 1.288(2) .
O4 Cd1 2.2733(15) 2_655
O4 Cd1 2.3682(15) 4_576
C1 C2 1.386(3) .
C1 H1 0.9300 .
C2 C3 1.387(3) .
C2 H2 0.9300 .
C3 C4 1.392(3) .
C3 C6 1.483(3) .
C4 C5 1.384(3) .
C4 H4 0.9300 .
C5 H5 0.9300 .
C7 C10 1.484(3) .
C8 C9 1.386(3) .
C8 H8 0.9300 .
C9 C10 1.385(3) .
C9 H9 0.9300 .
C10 C11 1.388(3) .
C11 C12 1.371(3) .
C11 H11 0.9300 .
C12 H12 0.9300 .
C13 C14 1.506(3) .
C14 C15 1.511(3) .
C14 H14A 0.9700 .
C14 H14B 0.9700 .
C15 C16 1.500(3) .
C15 H15A 0.9700 .
C15 H15B 0.9700 .

loop_
_geom_torsion_atom_site_label_1
_geom_torsion_atom_site_label_2
_geom_torsion_atom_site_label_3
_geom_torsion_atom_site_label_4
_geom_torsion
_geom_torsion_site_symmetry_1
O4 Cd1 N1 C1 -148.18(16) 2_645
O2 Cd1 N1 C1 16.85(16) .
O4 Cd1 N1 C1 -76.53(16) 4_575
O1 Cd1 N1 C1 72.37(16) .
N2 Cd1 N1 C1 -55(4) 1_665
O3 Cd1 N1 C1 159.64(16) 2_645
O4 Cd1 N1 C5 35.62(16) 2_645
O2 Cd1 N1 C5 -159.35(15) .
O4 Cd1 N1 C5 107.27(15) 4_575
O1 Cd1 N1 C5 -103.83(15) .
N2 Cd1 N1 C5 128(3) 1_665
O3 Cd1 N1 C5 -16.56(15) 2_645
C6 N3 N4 C7 -0.8(3) .
O4 Cd1 O1 C13 177.85(11) 2_645
O2 Cd1 O1 C13 -0.79(11) .
O4 Cd1 O1 C13 19.34(17) 4_575
N2 Cd1 O1 C13 94.06(12) 1_665
N1 Cd1 O1 C13 -85.21(12) .
O3 Cd1 O1 C13 -172.16(12) 2_645
O4 Cd1 O2 C13 -175.76(18) 2_645
O4 Cd1 O2 C13 -168.64(12) 4_575
O1 Cd1 O2 C13 0.78(11) .
N2 Cd1 O2 C13 -83.21(12) 1_665
N1 Cd1 O2 C13 97.66(12) .
O3 Cd1 O2 C13 15.03(16) 2_645
C5 N1 C1 C2 2.1(3) .
Cd1 N1 C1 C2 -174.32(17) .
N1 C1 C2 C3 1.1(3) .
C1 C2 C3 C4 -3.9(3) .
C1 C2 C3 C6 171.78(19) .
C2 C3 C4 C5 3.5(3) .
C6 C3 C4 C5 -172.30(18) .
C1 N1 C5 C4 -2.5(3) .
Cd1 N1 C5 C4 173.78(15) .
C3 C4 C5 N1 -0.3(3) .
N4 N3 C6 C3 179.91(18) .
N4 N3 C6 S1 1.0(2) .
C2 C3 C6 N3 -142.1(2) .
C4 C3 C6 N3 33.5(3) .
C2 C3 C6 S1 36.6(3) .
C4 C3 C6 S1 -147.76(17) .
C7 S1 C6 N3 -0.72(17) .
C7 S1 C6 C3 -179.56(18) .
N3 N4 C7 C10 174.92(19) .
N3 N4 C7 S1 0.2(2) .
C6 S1 C7 N4 0.27(18) .
C6 S1 C7 C10 -174.16(18) .
C12 N2 C8 C9 1.2(3) .
Cd1 N2 C8 C9 175.81(17) 1_445
N2 C8 C9 C10 -1.4(4) .
C8 C9 C10 C11 0.5(3) .
C8 C9 C10 C7 -178.5(2) .
N4 C7 C10 C9 128.6(2) .
S1 C7 C10 C9 -57.3(3) .
N4 C7 C10 C11 -50.5(3) .
S1 C7 C10 C11 123.59(19) .
C9 C10 C11 C12 0.4(3) .
C7 C10 C11 C12 179.52(19) .
C8 N2 C12 C11 -0.2(3) .
Cd1 N2 C12 C11 -175.41(16) 1_445
C10 C11 C12 N2 -0.6(3) .
Cd1 O1 C13 O2 1.4(2) .
Cd1 O1 C13 C14 179.26(16) .
Cd1 O2 C13 O1 -1.5(2) .
Cd1 O2 C13 C14 -179.34(16) .
O1 C13 C14 C15 20.2(3) .
O2 C13 C14 C15 -161.88(18) .
C13 C14 C15 C16 67.5(2) .
Cd1 O3 C16 O4 2.90(18) 2_655
Cd1 O3 C16 C15 -177.30(18) 2_655
Cd1 O4 C16 O3 -3.4(2) 2_655
Cd1 O4 C16 O3 -178.63(17) 4_576
Cd1 O4 C16 C15 176.75(14) 2_655
Cd1 O4 C16 C15 1.6(4) 4_576
C14 C15 C16 O3 5.6(3) .
C14 C15 C16 O4 -174.61(18) .
